data_8107655
loop_
_publ_author_name
'Bao, Xiaobo'
'Tian, Chongchong'

_publ_section_title
;
 Crystal structure of catena-poly[(\m 2-1,4-di(pyridin-4-yl)benzene-\k 2
 N:N&#x2032;)-(4-bromobenzoate-\k 2 O:O&#x2032;)-(\m-2-bromobenzoate-\k 2
 O,O&#x2032;)nickel(II)]&#x00A0;-- water (2/1), C30H21Br2N2NiO4.5
;
_journal_issue 6
_journal_name_full 'Zeitschrift f\"ur Kristallographie - New Crystal Structures'
_journal_page_first 1043
_journal_page_last 1045
_journal_paper_doi 10.1515/ncrs-2023-0276
_journal_volume 238
_journal_year 2023
_chemical_formula_moiety 'C30 H21 Br2 N2 Ni O4.50'
_chemical_formula_sum 'C30 H21 Br2 N2 Ni O4.5'
_chemical_formula_weight 700.02
_space_group_crystal_system triclinic
_space_group_IT_number 2
_space_group_name_Hall '-P 1'
_space_group_name_H-M_alt 'P -1'
_atom_sites_solution_hydrogens mixed
_cell_angle_alpha 109.049(3)
_cell_angle_beta 92.619(3)
_cell_angle_gamma 108.533(3)
_cell_formula_units_Z 2
_cell_length_a 8.7895(17)
_cell_length_b 13.167(3)
_cell_length_c 14.067(3)
_cell_measurement_reflns_used 1406
_cell_measurement_temperature 296(2)
_cell_measurement_theta_max 21.24
_cell_measurement_theta_min 2.73
_cell_volume 1438.6(5)
_computing_cell_refinement 'APEX2-2008 [1]'
_computing_data_collection 'APEX2-2008 [1]'
_computing_data_reduction 'SAINT- 2008 [1]'
_computing_molecular_graphics 'SHELXTL [2]'
_computing_publication_material 'SHELXTL [2]'
_computing_structure_refinement 'SHELXL-2014/7 [2]'
_computing_structure_solution 'Bruker SHELXTL [2]'
_diffrn_ambient_temperature 296(2)
_diffrn_measured_fraction_theta_full 0.993
_diffrn_measured_fraction_theta_max 0.993
_diffrn_measurement_device_type 'Bruker APEX-II CCD'
_diffrn_measurement_method '\f and \w scans'
_diffrn_radiation_type MoK\a
_diffrn_radiation_wavelength 0.71073
_diffrn_reflns_av_R_equivalents 0.0347
_diffrn_reflns_av_unetI/netI 0.0828
_diffrn_reflns_Laue_measured_fraction_full 0.993
_diffrn_reflns_Laue_measured_fraction_max 0.993
_diffrn_reflns_limit_h_max 10
_diffrn_reflns_limit_h_min -9
_diffrn_reflns_limit_k_max 15
_diffrn_reflns_limit_k_min -10
_diffrn_reflns_limit_l_max 15
_diffrn_reflns_limit_l_min -16
_diffrn_reflns_number 7392
_diffrn_reflns_point_group_measured_fraction_full 0.993
_diffrn_reflns_point_group_measured_fraction_max 0.993
_diffrn_reflns_theta_full 24.995
_diffrn_reflns_theta_max 24.995
_diffrn_reflns_theta_min 2.479
_exptl_absorpt_coefficient_mu 3.491
_exptl_absorpt_correction_T_max 0.622
_exptl_absorpt_correction_T_min 0.542
_exptl_absorpt_correction_type multi-scan
_exptl_absorpt_process_details 'SADABS; Bruker, 2008 [1]'
_exptl_crystal_colour green
_exptl_crystal_density_diffrn 1.616
_exptl_crystal_density_method 'not measured'
_exptl_crystal_description block
_exptl_crystal_F_000 698
_exptl_crystal_size_max 0.200
_exptl_crystal_size_mid 0.180
_exptl_crystal_size_min 0.150
_refine_diff_density_max 0.467
_refine_diff_density_min -0.444
_refine_diff_density_rms 0.086
_refine_ls_extinction_coef .
_refine_ls_extinction_method none
_refine_ls_goodness_of_fit_ref 1.050
_refine_ls_hydrogen_treatment constr
_refine_ls_matrix_type full
_refine_ls_number_parameters 371
_refine_ls_number_reflns 5043
_refine_ls_number_restraints 0
_refine_ls_restrained_S_all 1.050
_refine_ls_R_factor_all 0.0996
_refine_ls_R_factor_gt 0.0496
_refine_ls_shift/su_max 0.000
_refine_ls_shift/su_mean 0.000
_refine_ls_structure_factor_coef Fsqd
_refine_ls_weighting_details 'w=1/[\s^2^(Fo^2^)+(0.0300P)^2^+0.0800P] where P=(Fo^2^+2Fc^2^)/3'
_refine_ls_weighting_scheme calc
_refine_ls_wR_factor_gt 0.0903
_refine_ls_wR_factor_ref 0.1003
_reflns_Friedel_coverage 0.000
_reflns_Friedel_fraction_full .
_reflns_Friedel_fraction_max .
_reflns_number_gt 3172
_reflns_number_total 5043
_reflns_threshold_expression 'I > 2\s(I)'
_cod_data_source_file suppl_j_ncrs-2023-0276_suppl_001.cif
_cod_data_source_block 1
_cod_original_formula_sum 'C30 H21 Br2 N2 Ni O4.50'
_cod_database_code 8107655
_shelx_space_group_comment
; 
The symmetry employed for this shelxl refinement is uniquely defined 
by the following loop, which should always be used as a source of 
symmetry information in preference to the above space-group names. 
They are only intended as comments. 
;
_shelx_estimated_absorpt_t_min 0.542
_shelx_estimated_absorpt_t_max 0.622

loop_
_space_group_symop_operation_xyz
'x, y, z'
'-x, -y, -z'

loop_
_atom_site_label
_atom_site_type_symbol
_atom_site_fract_x
_atom_site_fract_y
_atom_site_fract_z
_atom_site_U_iso_or_equiv
_atom_site_adp_type
_atom_site_occupancy
_atom_site_site_symmetry_order
_atom_site_calc_flag
_atom_site_refinement_flags_posn
_atom_site_refinement_flags_adp
_atom_site_refinement_flags_occupancy
_atom_site_disorder_assembly
_atom_site_disorder_group
Br1 Br 0.62597(11) 0.50233(7) 0.69669(6) 0.1071(3) Uani 1 1 d . . . . .
Br2 Br 1.3167(6) 1.2065(5) -0.0047(4) 0.0800(11) Uani 0.65(3) 1 d . . P A 1
Br2B Br 1.3320(18) 1.181(2) -0.0107(8) 0.112(3) Uani 0.35(3) 1 d . . P A 2
Ni1 Ni 0.66499(7) 0.99945(5) 0.39093(4) 0.02806(17) Uani 1 1 d . . . . .
O1 O 0.6600(3) 0.8845(2) 0.4581(2) 0.0353(7) Uani 1 1 d . . . . .
O2 O 0.5307(3) 0.9480(2) 0.5850(2) 0.0370(7) Uani 1 1 d . . . . .
O3 O 0.8699(3) 0.9865(2) 0.3180(2) 0.0366(8) Uani 1 1 d . . . . .
O4 O 0.7440(4) 1.0977(3) 0.2946(2) 0.0403(8) Uani 1 1 d . . . . .
N1 N 0.5128(4) 0.8612(3) 0.2650(2) 0.0296(8) Uani 1 1 d . . . . .
N2 N -0.1841(4) 0.1361(3) -0.4819(2) 0.0340(9) Uani 1 1 d . . . . .
C1 C 0.5972(5) 0.8811(4) 0.5368(3) 0.0306(10) Uani 1 1 d . . . . .
C2 C 0.6081(5) 0.7894(4) 0.5761(3) 0.0320(11) Uani 1 1 d . . . . .
C3 C 0.6993(7) 0.7234(4) 0.5360(4) 0.0592(15) Uani 1 1 d . . . . .
H3 H 0.756521 0.735655 0.484399 0.071 Uiso 1 1 calc R U . . .
C4 C 0.7066(8) 0.6379(5) 0.5721(5) 0.0804(19) Uani 1 1 d . . . . .
H4 H 0.769809 0.593907 0.545722 0.096 Uiso 1 1 calc R U . . .
C5 C 0.6188(7) 0.6197(5) 0.6474(4) 0.0641(16) Uani 1 1 d . . . . .
C6 C 0.5264(6) 0.6833(4) 0.6872(4) 0.0551(14) Uani 1 1 d . . . . .
H6 H 0.467107 0.669824 0.737669 0.066 Uiso 1 1 calc R U . . .
C7 C 0.5222(6) 0.7680(4) 0.6515(3) 0.0437(12) Uani 1 1 d . . . . .
H7 H 0.459730 0.812201 0.678919 0.052 Uiso 1 1 calc R U . . .
C8 C 0.8556(5) 1.0561(4) 0.2788(3) 0.0340(11) Uani 1 1 d . . . . .
C9 C 0.9698(5) 1.0897(4) 0.2084(3) 0.0381(12) Uani 1 1 d . . . . .
C10 C 1.0818(6) 1.0360(4) 0.1787(4) 0.0536(14) Uani 1 1 d . . . . .
H10 H 1.087833 0.979154 0.202716 0.064 Uiso 1 1 calc R U . . .
C11 C 1.1858(6) 1.0677(5) 0.1125(4) 0.0632(16) Uani 1 1 d . . . . .
H11 H 1.260133 1.031541 0.091387 0.076 Uiso 1 1 calc R U . . .
C12 C 1.1758(6) 1.1533(5) 0.0793(4) 0.0559(15) Uani 1 1 d . . . . .
C13 C 1.0684(7) 1.2072(5) 0.1095(4) 0.0727(18) Uani 1 1 d . . . . .
H13 H 1.064184 1.265173 0.086688 0.087 Uiso 1 1 calc R U . . .
C14 C 0.9654(7) 1.1757(5) 0.1743(4) 0.0617(16) Uani 1 1 d . . . . .
H14 H 0.892292 1.213002 0.195225 0.074 Uiso 1 1 calc R U . . .
C15 C 0.3997(5) 0.8716(4) 0.2055(3) 0.0403(12) Uani 1 1 d . . . . .
H15 H 0.381043 0.940653 0.225401 0.048 Uiso 1 1 calc R U . . .
C16 C 0.3093(6) 0.7854(4) 0.1162(3) 0.0443(13) Uani 1 1 d . . . . .
H16 H 0.233699 0.797591 0.076935 0.053 Uiso 1 1 calc R U . . .
C17 C 0.3315(5) 0.6796(4) 0.0848(3) 0.0328(11) Uani 1 1 d . . . . .
C18 C 0.4456(5) 0.6683(4) 0.1477(3) 0.0336(11) Uani 1 1 d . . . . .
H18 H 0.464696 0.599522 0.130885 0.040 Uiso 1 1 calc R U . . .
C19 C 0.5316(5) 0.7597(3) 0.2359(3) 0.0327(11) Uani 1 1 d . . . . .
H19 H 0.606759 0.749497 0.277199 0.039 Uiso 1 1 calc R U . . .
C20 C 0.2453(5) 0.5857(4) -0.0141(3) 0.0348(11) Uani 1 1 d . . . . .
C21 C 0.2066(6) 0.6111(4) -0.0983(3) 0.0506(14) Uani 1 1 d . . . . .
H21 H 0.234102 0.687367 -0.092786 0.061 Uiso 1 1 calc R U . . .
C22 C 0.1276(6) 0.5243(4) -0.1906(3) 0.0507(14) Uani 1 1 d . . . . .
H22 H 0.103719 0.543022 -0.246348 0.061 Uiso 1 1 calc R U . . .
C23 C 0.0834(5) 0.4098(4) -0.2011(3) 0.0360(11) Uani 1 1 d . . . . .
C24 C 0.1225(6) 0.3853(4) -0.1170(3) 0.0442(13) Uani 1 1 d . . . . .
H24 H 0.095027 0.309123 -0.122518 0.053 Uiso 1 1 calc R U . . .
C25 C 0.2016(6) 0.4716(4) -0.0246(3) 0.0437(13) Uani 1 1 d . . . . .
H25 H 0.225625 0.452561 0.030987 0.052 Uiso 1 1 calc R U . . .
C26 C -0.0048(5) 0.3159(4) -0.3004(3) 0.0340(11) Uani 1 1 d . . . . .
C27 C -0.1010(6) 0.3328(4) -0.3706(4) 0.0533(15) Uani 1 1 d . . . . .
H27 H -0.107315 0.405048 -0.358468 0.064 Uiso 1 1 calc R U . . .
C28 C -0.1878(6) 0.2414(4) -0.4592(3) 0.0499(14) Uani 1 1 d . . . . .
H28 H -0.251808 0.254715 -0.505036 0.060 Uiso 1 1 calc R U . . .
C29 C -0.0862(5) 0.1205(4) -0.4162(3) 0.0348(11) Uani 1 1 d . . . . .
H29 H -0.077952 0.048372 -0.431793 0.042 Uiso 1 1 calc R U . . .
C30 C 0.0027(5) 0.2067(4) -0.3265(3) 0.0367(11) Uani 1 1 d . . . . .
H30 H 0.068199 0.191472 -0.283113 0.044 Uiso 1 1 calc R U . . .
O1W O 0.5906(16) 0.0915(12) 0.0938(11) 0.202(6) Uani 0.5 1 d . . P . .
H1A H 0.623260 0.083495 0.145620 0.302 Uiso 0.5 1 d R U P . .
H1B H 0.511424 0.112166 0.096330 0.302 Uiso 0.5 1 d R U P . .

loop_
_atom_site_aniso_label
_atom_site_aniso_U_11
_atom_site_aniso_U_22
_atom_site_aniso_U_33
_atom_site_aniso_U_23
_atom_site_aniso_U_13
_atom_site_aniso_U_12
Br1 0.1597(8) 0.0933(6) 0.1328(7) 0.0870(5) 0.0483(6) 0.0775(5)
Br2 0.0801(14) 0.1004(17) 0.092(3) 0.065(2) 0.0509(15) 0.038(2)
Br2B 0.098(5) 0.126(6) 0.059(3) 0.023(3) 0.036(3) -0.023(3)
Ni1 0.0363(4) 0.0216(3) 0.0218(3) 0.0041(2) -0.0001(2) 0.0090(3)
O1 0.054(2) 0.0308(18) 0.0236(16) 0.0097(14) 0.0073(15) 0.0176(16)
O2 0.046(2) 0.0329(18) 0.0354(18) 0.0110(14) 0.0061(15) 0.0190(16)
O3 0.044(2) 0.0357(18) 0.0378(18) 0.0202(15) 0.0064(15) 0.0171(16)
O4 0.043(2) 0.040(2) 0.047(2) 0.0222(16) 0.0122(16) 0.0201(17)
N1 0.035(2) 0.025(2) 0.0245(19) 0.0056(16) 0.0010(16) 0.0096(18)
N2 0.038(2) 0.026(2) 0.031(2) 0.0027(17) -0.0019(17) 0.0106(18)
C1 0.035(3) 0.023(2) 0.024(2) 0.0020(19) -0.007(2) 0.005(2)
C2 0.046(3) 0.028(2) 0.026(2) 0.008(2) 0.003(2) 0.020(2)
C3 0.089(4) 0.054(4) 0.060(4) 0.033(3) 0.034(3) 0.043(3)
C4 0.125(6) 0.075(4) 0.093(5) 0.051(4) 0.052(4) 0.077(4)
C5 0.090(5) 0.055(4) 0.072(4) 0.043(3) 0.020(4) 0.035(3)
C6 0.075(4) 0.056(4) 0.053(3) 0.035(3) 0.024(3) 0.031(3)
C7 0.054(3) 0.045(3) 0.040(3) 0.019(2) 0.010(2) 0.025(3)
C8 0.037(3) 0.032(3) 0.026(2) 0.008(2) 0.000(2) 0.007(2)
C9 0.039(3) 0.041(3) 0.033(3) 0.014(2) 0.008(2) 0.013(3)
C10 0.058(4) 0.058(4) 0.055(3) 0.029(3) 0.017(3) 0.024(3)
C11 0.057(4) 0.079(4) 0.066(4) 0.033(3) 0.030(3) 0.030(3)
C12 0.049(4) 0.070(4) 0.043(3) 0.028(3) 0.016(3) 0.004(3)
C13 0.080(5) 0.080(5) 0.083(4) 0.056(4) 0.031(4) 0.031(4)
C14 0.071(4) 0.067(4) 0.078(4) 0.052(3) 0.036(3) 0.036(3)
C15 0.047(3) 0.028(3) 0.037(3) 0.002(2) -0.004(2) 0.014(2)
C16 0.047(3) 0.035(3) 0.038(3) 0.000(2) -0.012(2) 0.013(2)
C17 0.032(3) 0.032(3) 0.026(2) 0.009(2) 0.003(2) 0.003(2)
C18 0.045(3) 0.023(2) 0.031(3) 0.008(2) 0.003(2) 0.012(2)
C19 0.043(3) 0.028(3) 0.024(2) 0.006(2) -0.002(2) 0.012(2)
C20 0.038(3) 0.025(3) 0.031(3) 0.001(2) -0.001(2) 0.007(2)
C21 0.070(4) 0.027(3) 0.037(3) 0.002(2) -0.012(3) 0.008(3)
C22 0.074(4) 0.028(3) 0.036(3) 0.003(2) -0.018(3) 0.013(3)
C23 0.037(3) 0.031(3) 0.033(3) 0.003(2) -0.001(2) 0.011(2)
C24 0.060(3) 0.025(3) 0.034(3) 0.007(2) -0.007(2) 0.004(2)
C25 0.061(3) 0.030(3) 0.028(3) 0.005(2) -0.007(2) 0.007(3)
C26 0.035(3) 0.029(3) 0.034(3) 0.003(2) -0.001(2) 0.014(2)
C27 0.075(4) 0.021(3) 0.051(3) -0.001(2) -0.020(3) 0.018(3)
C28 0.061(4) 0.031(3) 0.045(3) 0.003(2) -0.023(3) 0.013(3)
C29 0.038(3) 0.030(3) 0.033(3) 0.004(2) -0.006(2) 0.017(2)
C30 0.042(3) 0.034(3) 0.028(2) 0.006(2) -0.009(2) 0.012(2)
O1W 0.201(13) 0.198(15) 0.240(15) 0.113(12) 0.022(12) 0.082(11)

loop_
_atom_type_symbol
_atom_type_description
_atom_type_scat_dispersion_real
_atom_type_scat_dispersion_imag
_atom_type_scat_source
C C 0.0033 0.0016 'International Tables Vol C Tables 4.2.6.8 and 6.1.1.4'
H H 0.0000 0.0000 'International Tables Vol C Tables 4.2.6.8 and 6.1.1.4'
Br Br -0.2901 2.4595 'International Tables Vol C Tables 4.2.6.8 and 6.1.1.4'
N N 0.0061 0.0033 'International Tables Vol C Tables 4.2.6.8 and 6.1.1.4'
Ni Ni 0.3393 1.1124 'International Tables Vol C Tables 4.2.6.8 and 6.1.1.4'
O O 0.0106 0.0060 'International Tables Vol C Tables 4.2.6.8 and 6.1.1.4'

loop_
_geom_angle_atom_site_label_1
_geom_angle_atom_site_label_2
_geom_angle_atom_site_label_3
_geom_angle
_geom_angle_site_symmetry_1
_geom_angle_site_symmetry_3
O1 Ni1 O2 110.34(12) . 2_676
O1 Ni1 N2 92.06(13) . 1_666
O2 Ni1 N2 92.96(13) 2_676 1_666
O1 Ni1 N1 87.17(12) . .
O2 Ni1 N1 87.02(13) 2_676 .
N2 Ni1 N1 179.18(14) 1_666 .
O1 Ni1 O3 96.10(11) . .
O2 Ni1 O3 153.04(11) 2_676 .
N2 Ni1 O3 91.21(12) 1_666 .
N1 Ni1 O3 89.18(12) . .
O1 Ni1 O4 157.27(12) . .
O2 Ni1 O4 92.04(12) 2_676 .
N2 Ni1 O4 90.66(13) 1_666 .
N1 Ni1 O4 90.17(12) . .
O3 Ni1 O4 61.27(11) . .
C1 O1 Ni1 124.8(3) . .
C1 O2 Ni1 152.5(3) . 2_676
C8 O3 Ni1 89.3(3) . .
C8 O4 Ni1 88.1(3) . .
C19 N1 C15 116.4(4) . .
C19 N1 Ni1 121.1(3) . .
C15 N1 Ni1 122.4(3) . .
C28 N2 C29 116.9(4) . .
C28 N2 Ni1 121.3(3) . 1_444
C29 N2 Ni1 121.7(3) . 1_444
O2 C1 O1 125.5(4) . .
O2 C1 C2 117.8(4) . .
O1 C1 C2 116.6(4) . .
C3 C2 C7 118.5(4) . .
C3 C2 C1 121.0(4) . .
C7 C2 C1 120.4(4) . .
C2 C3 C4 120.4(5) . .
C2 C3 H3 119.8 . .
C4 C3 H3 119.8 . .
C5 C4 C3 118.9(5) . .
C5 C4 H4 120.5 . .
C3 C4 H4 120.5 . .
C6 C5 C4 121.5(5) . .
C6 C5 Br1 119.0(4) . .
C4 C5 Br1 119.5(4) . .
C5 C6 C7 118.7(5) . .
C5 C6 H6 120.6 . .
C7 C6 H6 120.6 . .
C6 C7 C2 121.9(5) . .
C6 C7 H7 119.1 . .
C2 C7 H7 119.1 . .
O3 C8 O4 121.3(4) . .
O3 C8 C9 120.2(4) . .
O4 C8 C9 118.5(4) . .
C14 C9 C10 119.4(5) . .
C14 C9 C8 119.9(4) . .
C10 C9 C8 120.7(4) . .
C9 C10 C11 119.8(5) . .
C9 C10 H10 120.1 . .
C11 C10 H10 120.1 . .
C12 C11 C10 118.8(5) . .
C12 C11 H11 120.6 . .
C10 C11 H11 120.6 . .
C13 C12 C11 121.4(5) . .
C13 C12 Br2 116.6(5) . .
C11 C12 Br2 121.9(5) . .
C13 C12 Br2B 127.8(10) . .
C11 C12 Br2B 110.8(10) . .
C12 C13 C14 119.8(5) . .
C12 C13 H13 120.1 . .
C14 C13 H13 120.1 . .
C9 C14 C13 120.7(5) . .
C9 C14 H14 119.6 . .
C13 C14 H14 119.6 . .
N1 C15 C16 123.5(4) . .
N1 C15 H15 118.2 . .
C16 C15 H15 118.2 . .
C15 C16 C17 119.9(4) . .
C15 C16 H16 120.1 . .
C17 C16 H16 120.1 . .
C18 C17 C16 116.4(4) . .
C18 C17 C20 121.1(4) . .
C16 C17 C20 122.4(4) . .
C17 C18 C19 119.9(4) . .
C17 C18 H18 120.1 . .
C19 C18 H18 120.1 . .
N1 C19 C18 123.8(4) . .
N1 C19 H19 118.1 . .
C18 C19 H19 118.1 . .
C25 C20 C21 118.2(4) . .
C25 C20 C17 121.3(4) . .
C21 C20 C17 120.5(4) . .
C22 C21 C20 120.7(4) . .
C22 C21 H21 119.6 . .
C20 C21 H21 119.6 . .
C21 C22 C23 121.1(4) . .
C21 C22 H22 119.5 . .
C23 C22 H22 119.5 . .
C24 C23 C22 117.8(4) . .
C24 C23 C26 121.2(4) . .
C22 C23 C26 121.0(4) . .
C23 C24 C25 121.5(4) . .
C23 C24 H24 119.2 . .
C25 C24 H24 119.2 . .
C20 C25 C24 120.7(4) . .
C20 C25 H25 119.7 . .
C24 C25 H25 119.7 . .
C30 C26 C27 116.3(4) . .
C30 C26 C23 121.9(4) . .
C27 C26 C23 121.8(4) . .
C26 C27 C28 119.8(4) . .
C26 C27 H27 120.1 . .
C28 C27 H27 120.1 . .
N2 C28 C27 123.5(4) . .
N2 C28 H28 118.3 . .
C27 C28 H28 118.3 . .
N2 C29 C30 123.0(4) . .
N2 C29 H29 118.5 . .
C30 C29 H29 118.5 . .
C29 C30 C26 120.5(4) . .
C29 C30 H30 119.7 . .
C26 C30 H30 119.7 . .
H1A O1W H1B 115.5 . .

loop_
_geom_bond_atom_site_label_1
_geom_bond_atom_site_label_2
_geom_bond_distance
_geom_bond_site_symmetry_2
Br1 C5 1.906(5) .
Br2 C12 1.882(7) .
Br2B C12 1.940(13) .
Ni1 O1 2.020(3) .
Ni1 O2 2.052(3) 2_676
Ni1 N2 2.088(3) 1_666
Ni1 N1 2.091(3) .
Ni1 O3 2.139(3) .
Ni1 O4 2.157(3) .
O1 C1 1.266(5) .
O2 C1 1.246(5) .
O3 C8 1.249(5) .
O4 C8 1.263(5) .
N1 C19 1.331(5) .
N1 C15 1.339(5) .
N2 C28 1.330(5) .
N2 C29 1.342(5) .
C1 C2 1.509(6) .
C2 C3 1.371(6) .
C2 C7 1.381(6) .
C3 C4 1.394(7) .
C3 H3 0.9300 .
C4 C5 1.377(7) .
C4 H4 0.9300 .
C5 C6 1.358(7) .
C6 C7 1.373(6) .
C6 H6 0.9300 .
C7 H7 0.9300 .
C8 C9 1.510(6) .
C9 C14 1.375(6) .
C9 C10 1.390(6) .
C10 C11 1.401(6) .
C10 H10 0.9300 .
C11 C12 1.379(7) .
C11 H11 0.9300 .
C12 C13 1.356(8) .
C13 C14 1.381(7) .
C13 H13 0.9300 .
C14 H14 0.9300 .
C15 C16 1.379(5) .
C15 H15 0.9300 .
C16 C17 1.397(6) .
C16 H16 0.9300 .
C17 C18 1.382(6) .
C17 C20 1.492(5) .
C18 C19 1.385(5) .
C18 H18 0.9300 .
C19 H19 0.9300 .
C20 C25 1.382(6) .
C20 C21 1.389(6) .
C21 C22 1.385(6) .
C21 H21 0.9300 .
C22 C23 1.386(6) .
C22 H22 0.9300 .
C23 C24 1.380(6) .
C23 C26 1.498(5) .
C24 C25 1.383(5) .
C24 H24 0.9300 .
C25 H25 0.9300 .
C26 C30 1.387(6) .
C26 C27 1.388(6) .
C27 C28 1.391(6) .
C27 H27 0.9300 .
C28 H28 0.9300 .
C29 C30 1.379(5) .
C29 H29 0.9300 .
C30 H30 0.9300 .
O1W H1A 0.8219 .
O1W H1B 0.8224 .

loop_
_geom_hbond_atom_site_label_D
_geom_hbond_atom_site_label_H
_geom_hbond_atom_site_label_A
_geom_hbond_distance_DH
_geom_hbond_distance_HA
_geom_hbond_distance_DA
_geom_hbond_angle_DHA
_geom_hbond_site_symmetry_A
_geom_hbond_publ_flag
O1W H1B Br2B^b 0.82 2.68 3.35(3) 140.8 1_445 yes
O1W H1B Br2^a 0.82 2.96 3.660(14) 144.0 1_445 yes
O1W H1A O4 0.82 2.23 3.039(14) 168.7 1_545 yes
C30 H30 O3 0.93 2.47 3.120(5) 126.9 2_665 yes
C29 H29 O3 0.93 2.62 3.200(5) 121.0 2_665 yes
C29 H29 O1 0.93 2.59 3.066(5) 112.6 1_444 yes
C27 H27 Br1 0.93 3.03 3.725(5) 133.0 1_454 yes
C19 H19 O1 0.93 2.50 2.982(5) 112.2 . yes
C15 H15 O2 0.93 2.53 3.008(5) 112.2 2_676 yes

loop_
_geom_torsion_atom_site_label_1
_geom_torsion_atom_site_label_2
_geom_torsion_atom_site_label_3
_geom_torsion_atom_site_label_4
_geom_torsion
_geom_torsion_site_symmetry_1
_geom_torsion_site_symmetry_2
_geom_torsion_site_symmetry_3
_geom_torsion_site_symmetry_4
Ni1 O2 C1 O1 84.1(7) 2_676 . . .
Ni1 O2 C1 C2 -97.4(6) 2_676 . . .
Ni1 O1 C1 O2 -0.7(6) . . . .
Ni1 O1 C1 C2 -179.2(3) . . . .
O2 C1 C2 C3 -170.7(4) . . . .
O1 C1 C2 C3 7.9(6) . . . .
O2 C1 C2 C7 11.2(6) . . . .
O1 C1 C2 C7 -170.1(4) . . . .
C7 C2 C3 C4 -1.0(8) . . . .
C1 C2 C3 C4 -179.2(5) . . . .
C2 C3 C4 C5 1.1(9) . . . .
C3 C4 C5 C6 -0.3(10) . . . .
C3 C4 C5 Br1 179.4(5) . . . .
C4 C5 C6 C7 -0.5(9) . . . .
Br1 C5 C6 C7 179.8(4) . . . .
C5 C6 C7 C2 0.5(8) . . . .
C3 C2 C7 C6 0.3(7) . . . .
C1 C2 C7 C6 178.4(4) . . . .
Ni1 O3 C8 O4 -0.7(4) . . . .
Ni1 O3 C8 C9 -178.8(3) . . . .
Ni1 O4 C8 O3 0.7(4) . . . .
Ni1 O4 C8 C9 178.9(3) . . . .
O3 C8 C9 C14 -172.8(4) . . . .
O4 C8 C9 C14 9.0(6) . . . .
O3 C8 C9 C10 6.0(6) . . . .
O4 C8 C9 C10 -172.2(4) . . . .
C14 C9 C10 C11 -1.7(7) . . . .
C8 C9 C10 C11 179.4(4) . . . .
C9 C10 C11 C12 0.9(8) . . . .
C10 C11 C12 C13 0.2(8) . . . .
C10 C11 C12 Br2 177.1(4) . . . .
C10 C11 C12 Br2B 179.8(5) . . . .
C11 C12 C13 C14 -0.5(9) . . . .
Br2 C12 C13 C14 -177.6(5) . . . .
Br2B C12 C13 C14 179.9(6) . . . .
C10 C9 C14 C13 1.4(8) . . . .
C8 C9 C14 C13 -179.7(5) . . . .
C12 C13 C14 C9 -0.3(9) . . . .
C19 N1 C15 C16 -2.5(6) . . . .
Ni1 N1 C15 C16 173.1(3) . . . .
N1 C15 C16 C17 1.3(7) . . . .
C15 C16 C17 C18 0.3(6) . . . .
C15 C16 C17 C20 -176.0(4) . . . .
C16 C17 C18 C19 -0.6(6) . . . .
C20 C17 C18 C19 175.8(4) . . . .
C15 N1 C19 C18 2.2(6) . . . .
Ni1 N1 C19 C18 -173.5(3) . . . .
C17 C18 C19 N1 -0.7(6) . . . .
C18 C17 C20 C25 36.0(6) . . . .
C16 C17 C20 C25 -147.8(5) . . . .
C18 C17 C20 C21 -144.0(5) . . . .
C16 C17 C20 C21 32.2(7) . . . .
C25 C20 C21 C22 -0.5(7) . . . .
C17 C20 C21 C22 179.5(4) . . . .
C20 C21 C22 C23 0.7(8) . . . .
C21 C22 C23 C24 -0.7(7) . . . .
C21 C22 C23 C26 178.9(4) . . . .
C22 C23 C24 C25 0.6(7) . . . .
C26 C23 C24 C25 -179.0(4) . . . .
C21 C20 C25 C24 0.4(7) . . . .
C17 C20 C25 C24 -179.6(4) . . . .
C23 C24 C25 C20 -0.5(7) . . . .
C24 C23 C26 C30 -25.1(7) . . . .
C22 C23 C26 C30 155.3(5) . . . .
C24 C23 C26 C27 153.6(5) . . . .
C22 C23 C26 C27 -26.0(7) . . . .
C30 C26 C27 C28 2.4(7) . . . .
C23 C26 C27 C28 -176.4(4) . . . .
C29 N2 C28 C27 -2.3(7) . . . .
Ni1 N2 C28 C27 173.9(4) 1_444 . . .
C26 C27 C28 N2 -0.3(8) . . . .
C28 N2 C29 C30 2.7(6) . . . .
Ni1 N2 C29 C30 -173.5(3) 1_444 . . .
N2 C29 C30 C26 -0.5(7) . . . .
C27 C26 C30 C29 -2.1(7) . . . .
C23 C26 C30 C29 176.8(4) . . . .
